data_4329445
loop_
_publ_author_name
'Skylar J. Ferrara'
'Joel T. Mague'
'James P. Donahue'

_publ_contact_author 'James P. Donahue'
_publ_contact_author_address
;
   James P. Donahue
   Department of Chemistry
   Tulane University
   Percival Stern Hall, Room 2015
   6400 Freret Street
   New Orleans, Louisiana 70118-5698
;
_publ_contact_author_email donahue@tulane.edu
_publ_section_title
;
 Synthesis and Structures of Cuprous Triptycylthiolate Complexes
;
_journal_name_full 'Inorganic Chemistry'
_journal_page_first 6567
_journal_page_last 6576
_journal_paper_doi 10.1021/ic300124n
_journal_volume 51
_journal_year 2012
_chemical_formula_sum 'C152 H150 Br Cu6 F6 N2 P S6'
_chemical_formula_weight 2803.22
_chemical_name_systematic
; 
 ? 
;
_space_group_IT_number 15
_symmetry_cell_setting monoclinic
_symmetry_space_group_name_Hall '-C 2yc'
_symmetry_space_group_name_H-M 'C 1 2/c 1'
_atom_sites_solution_hydrogens geom
_atom_sites_solution_primary direct
_atom_sites_solution_secondary difmap
_audit_creation_method SHELXL-97
_cell_angle_alpha 90.00
_cell_angle_beta 91.710(2)
_cell_angle_gamma 90.00
_cell_formula_units_Z 4
_cell_length_a 38.957(7)
_cell_length_b 28.740(5)
_cell_length_c 11.982(2)
_cell_measurement_reflns_used 7112
_cell_measurement_temperature 100(2)
_cell_measurement_theta_max 23.235
_cell_measurement_theta_min 2.215
_cell_volume 13409(4)
_computing_cell_refinement 'Bruker SAINT (Bruker-AXS 2009a)'
_computing_data_collection 'Bruker APEX2 (Bruker-AXS, 2009)'
_computing_data_reduction 'Bruker SAINT (Bruker-AXS 2009a)'
_computing_molecular_graphics 'Bruker SHELXTL(Bruker-AXS 2008)'
_computing_publication_material 'Bruker SHELXTL(Bruker-AXS 2008)'
_computing_structure_refinement 'SHELXL (Sheldrick, 2008)'
_computing_structure_solution 'SHELXS (Sheldrick, 2008)'
_diffrn_ambient_temperature 100(2)
_diffrn_measured_fraction_theta_full 0.995
_diffrn_measured_fraction_theta_max 0.995
_diffrn_measurement_device_type 'Bruker Smart APEX CCD'
_diffrn_measurement_method '\f and \w scans'
_diffrn_radiation_monochromator graphite
_diffrn_radiation_source 'fine-focus sealed tube'
_diffrn_radiation_type MoK\a
_diffrn_radiation_wavelength 0.71073
_diffrn_reflns_av_R_equivalents 0.1358
_diffrn_reflns_av_sigmaI/netI 0.1227
_diffrn_reflns_limit_h_max 43
_diffrn_reflns_limit_h_min -43
_diffrn_reflns_limit_k_max 31
_diffrn_reflns_limit_k_min -31
_diffrn_reflns_limit_l_max 13
_diffrn_reflns_limit_l_min -13
_diffrn_reflns_number 41554
_diffrn_reflns_theta_full 23.33
_diffrn_reflns_theta_max 23.33
_diffrn_reflns_theta_min 1.05
_exptl_absorpt_coefficient_mu 1.398
_exptl_absorpt_correction_T_max 0.9593
_exptl_absorpt_correction_T_min 0.5657
_exptl_absorpt_correction_type multi-scan
_exptl_absorpt_process_details 'SADABS (Sheldrick, 2008a)'
_exptl_crystal_colour 'pale blue'
_exptl_crystal_density_diffrn 1.388
_exptl_crystal_description plate
_exptl_crystal_F_000 5800
_exptl_crystal_size_max 0.30
_exptl_crystal_size_mid 0.20
_exptl_crystal_size_min 0.03
_refine_diff_density_max 1.323
_refine_diff_density_min -0.956
_refine_diff_density_rms 0.213
_refine_ls_extinction_method none
_refine_ls_goodness_of_fit_ref 1.039
_refine_ls_hydrogen_treatment constr
_refine_ls_matrix_type full
_refine_ls_number_parameters 823
_refine_ls_number_reflns 9670
_refine_ls_number_restraints 0
_refine_ls_restrained_S_all 1.039
_refine_ls_R_factor_all 0.1552
_refine_ls_R_factor_gt 0.0810
_refine_ls_shift/su_max 0.000
_refine_ls_shift/su_mean 0.000
_refine_ls_structure_factor_coef Fsqd
_refine_ls_weighting_details 'calc w=1/[\s^2^(Fo^2^)+(0.1098P)^2^+98.8386P] where P=(Fo^2^+2Fc^2^)/3'
_refine_ls_weighting_scheme calc
_refine_ls_wR_factor_gt 0.2026
_refine_ls_wR_factor_ref 0.2416
_reflns_number_gt 5348
_reflns_number_total 9670
_reflns_threshold_expression >2\s(I)
_cod_data_source_file ic300124n_si_003_11.cif
_cod_data_source_block jpd400_0m
_cod_original_cell_volume 13410(4)
_cod_database_code 4329445

loop_
_symmetry_equiv_pos_as_xyz
'x, y, z'
'-x, y, -z+1/2'
'x+1/2, y+1/2, z'
'-x+1/2, y+1/2, -z+1/2'
'-x, -y, -z'
'x, -y, z-1/2'
'-x+1/2, -y+1/2, -z'
'x+1/2, -y+1/2, z-1/2'

loop_
_atom_site_label
_atom_site_type_symbol
_atom_site_fract_x
_atom_site_fract_y
_atom_site_fract_z
_atom_site_U_iso_or_equiv
_atom_site_adp_type
_atom_site_occupancy
_atom_site_symmetry_multiplicity
_atom_site_calc_flag
_atom_site_refinement_flags
Br1 Br 0.2500 0.2500 0.5000 0.0374(4) Uani 1 2 d S
Cu1 Cu 0.17054(3) 0.25139(4) 0.50014(11) 0.0348(4) Uani 1 1 d .
Cu2 Cu 0.21201(3) 0.33448(4) 0.56642(11) 0.0358(4) Uani 1 1 d .
Cu3 Cu 0.29130(3) 0.33358(5) 0.56195(11) 0.0389(4) Uani 1 1 d .
S1 S 0.16456(7) 0.20220(9) 0.3646(2) 0.0325(7) Uani 1 1 d .
S2 S 0.16895(7) 0.29897(9) 0.6384(2) 0.0313(6) Uani 1 1 d .
S3 S 0.25130(7) 0.38345(8) 0.5159(2) 0.0280(6) Uani 1 1 d .
C1 C 0.1250(3) 0.1692(4) 0.3803(9) 0.035(3) Uani 1 1 d .
C2 C 0.1208(3) 0.1317(3) 0.2886(9) 0.036(3) Uani 1 1 d .
C3 C 0.1451(3) 0.1193(4) 0.2134(9) 0.038(3) Uani 1 1 d .
H3 H 0.1666 0.1350 0.2126 0.045 Uiso 1 1 calc R
C4 C 0.1377(3) 0.0828(4) 0.1368(11) 0.057(4) Uani 1 1 d .
H4 H 0.1541 0.0739 0.0836 0.068 Uiso 1 1 calc R
C5 C 0.1061(4) 0.0600(5) 0.1402(13) 0.074(5) Uani 1 1 d .
H5 H 0.1012 0.0354 0.0893 0.089 Uiso 1 1 calc R
C6 C 0.0824(4) 0.0723(5) 0.2151(13) 0.079(5) Uani 1 1 d .
H6 H 0.0609 0.0566 0.2151 0.094 Uiso 1 1 calc R
C7 C 0.0890(3) 0.1081(4) 0.2927(10) 0.049(3) Uani 1 1 d .
C8 C 0.0667(3) 0.1245(4) 0.3835(12) 0.057(4) Uani 1 1 d .
H8 H 0.0445 0.1073 0.3848 0.069 Uiso 1 1 calc R
C9 C 0.0868(3) 0.1198(3) 0.4897(11) 0.044(3) Uani 1 1 d .
C10 C 0.0774(4) 0.0954(5) 0.5832(14) 0.071(5) Uani 1 1 d .
H10 H 0.0563 0.0788 0.5817 0.085 Uiso 1 1 calc R
C11 C 0.0977(5) 0.0948(5) 0.6773(15) 0.085(6) Uani 1 1 d .
H11 H 0.0905 0.0782 0.7412 0.102 Uiso 1 1 calc R
C12 C 0.1291(4) 0.1184(4) 0.6805(11) 0.063(4) Uani 1 1 d .
H12 H 0.1432 0.1180 0.7466 0.076 Uiso 1 1 calc R
C13 C 0.1399(3) 0.1429(3) 0.5852(10) 0.048(3) Uani 1 1 d .
H13 H 0.1614 0.1584 0.5864 0.058 Uiso 1 1 calc R
C14 C 0.1189(3) 0.1441(3) 0.4907(9) 0.036(3) Uani 1 1 d .
C15 C 0.0927(3) 0.2019(4) 0.3660(8) 0.035(3) Uani 1 1 d .
C16 C 0.0925(3) 0.2499(3) 0.3606(7) 0.030(2) Uani 1 1 d .
H16 H 0.1134 0.2669 0.3601 0.036 Uiso 1 1 calc R
C17 C 0.0604(3) 0.2732(4) 0.3560(9) 0.040(3) Uani 1 1 d .
H17 H 0.0598 0.3062 0.3528 0.049 Uiso 1 1 calc R
C18 C 0.0300(3) 0.2481(5) 0.3563(10) 0.054(3) Uani 1 1 d .
H18 H 0.0086 0.2640 0.3532 0.065 Uiso 1 1 calc R
C19 C 0.0306(3) 0.1999(4) 0.3610(10) 0.049(3) Uani 1 1 d .
H19 H 0.0097 0.1828 0.3587 0.059 Uiso 1 1 calc R
C20 C 0.0615(3) 0.1773(4) 0.3688(10) 0.043(3) Uani 1 1 d .
C21 C 0.1295(2) 0.3344(3) 0.6326(7) 0.025(2) Uani 1 1 d .
C22 C 0.1295(3) 0.3696(4) 0.7298(9) 0.038(3) Uani 1 1 d .
C23 C 0.1564(3) 0.3785(4) 0.8043(9) 0.048(3) Uani 1 1 d .
H23 H 0.1774 0.3620 0.7997 0.058 Uiso 1 1 calc R
C24 C 0.1520(4) 0.4129(5) 0.8882(10) 0.067(4) Uani 1 1 d .
H24 H 0.1700 0.4193 0.9411 0.080 Uiso 1 1 calc R
C25 C 0.1214(5) 0.4368(5) 0.8920(11) 0.069(4) Uani 1 1 d .
H25 H 0.1185 0.4595 0.9486 0.083 Uiso 1 1 calc R
C26 C 0.0950(4) 0.4287(4) 0.8165(11) 0.059(4) Uani 1 1 d .
H26 H 0.0743 0.4461 0.8202 0.071 Uiso 1 1 calc R
C27 C 0.0987(3) 0.3943(4) 0.7322(9) 0.047(3) Uani 1 1 d .
C28 C 0.0726(3) 0.3820(4) 0.6440(9) 0.040(3) Uani 1 1 d .
H28 H 0.0510 0.4005 0.6485 0.049 Uiso 1 1 calc R
C29 C 0.0908(3) 0.3883(3) 0.5333(8) 0.033(3) Uani 1 1 d .
C30 C 0.0785(3) 0.4151(4) 0.4436(10) 0.043(3) Uani 1 1 d .
H30 H 0.0577 0.4319 0.4482 0.052 Uiso 1 1 calc R
C31 C 0.0977(3) 0.4166(4) 0.3459(10) 0.044(3) Uani 1 1 d .
H31 H 0.0904 0.4354 0.2845 0.053 Uiso 1 1 calc R
C32 C 0.1275(3) 0.3902(4) 0.3405(9) 0.040(3) Uani 1 1 d .
H32 H 0.1400 0.3905 0.2736 0.048 Uiso 1 1 calc R
C33 C 0.1395(3) 0.3637(3) 0.4292(8) 0.032(3) Uani 1 1 d .
H33 H 0.1601 0.3463 0.4232 0.038 Uiso 1 1 calc R
C34 C 0.1215(3) 0.3623(3) 0.5270(8) 0.026(2) Uani 1 1 d .
C35 C 0.0967(3) 0.3037(3) 0.6473(8) 0.031(3) Uani 1 1 d .
C36 C 0.0950(3) 0.2559(3) 0.6464(8) 0.032(3) Uani 1 1 d .
H36 H 0.1155 0.2380 0.6442 0.038 Uiso 1 1 calc R
C37 C 0.0628(3) 0.2334(4) 0.6488(9) 0.043(3) Uani 1 1 d .
H37 H 0.0615 0.2005 0.6460 0.051 Uiso 1 1 calc R
C38 C 0.0331(3) 0.2599(4) 0.6552(10) 0.049(3) Uani 1 1 d .
H38 H 0.0114 0.2450 0.6578 0.059 Uiso 1 1 calc R
C39 C 0.0351(3) 0.3071(4) 0.6578(9) 0.039(3) Uani 1 1 d .
H39 H 0.0148 0.3251 0.6641 0.047 Uiso 1 1 calc R
C40 C 0.0667(3) 0.3292(4) 0.6512(8) 0.036(3) Uani 1 1 d .
C41 C 0.2532(2) 0.4265(3) 0.6298(8) 0.023(2) Uani 1 1 d .
C42 C 0.2844(3) 0.4588(3) 0.6194(8) 0.028(2) Uani 1 1 d .
C43 C 0.3110(3) 0.4551(3) 0.5449(8) 0.034(3) Uani 1 1 d .
H43 H 0.3103 0.4312 0.4901 0.041 Uiso 1 1 calc R
C44 C 0.3385(3) 0.4862(4) 0.5500(9) 0.043(3) Uani 1 1 d .
H44 H 0.3563 0.4837 0.4980 0.051 Uiso 1 1 calc R
C45 C 0.3399(3) 0.5206(4) 0.6299(9) 0.047(3) Uani 1 1 d .
H45 H 0.3589 0.5413 0.6341 0.057 Uiso 1 1 calc R
C46 C 0.3133(3) 0.5249(4) 0.7048(9) 0.042(3) Uani 1 1 d .
H46 H 0.3139 0.5489 0.7594 0.051 Uiso 1 1 calc R
C47 C 0.2861(3) 0.4942(3) 0.6991(8) 0.034(3) Uani 1 1 d .
C48 C 0.2560(3) 0.4921(3) 0.7798(8) 0.035(3) Uani 1 1 d .
H48 H 0.2572 0.5174 0.8370 0.042 Uiso 1 1 calc R
C49 C 0.2230(3) 0.4926(3) 0.7117(8) 0.035(3) Uani 1 1 d .
C50 C 0.1947(3) 0.5206(4) 0.7297(9) 0.041(3) Uani 1 1 d .
H50 H 0.1957 0.5441 0.7855 0.049 Uiso 1 1 calc R
C51 C 0.1653(3) 0.5141(4) 0.6662(10) 0.049(3) Uani 1 1 d .
H51 H 0.1458 0.5331 0.6790 0.058 Uiso 1 1 calc R
C52 C 0.1634(3) 0.4802(3) 0.5832(9) 0.038(3) Uani 1 1 d .
H52 H 0.1428 0.4763 0.5394 0.045 Uiso 1 1 calc R
C53 C 0.1917(3) 0.4521(3) 0.5647(8) 0.030(2) Uani 1 1 d .
H53 H 0.1907 0.4292 0.5075 0.036 Uiso 1 1 calc R
C54 C 0.2213(3) 0.4576(3) 0.6301(8) 0.026(2) Uani 1 1 d .
C55 C 0.2565(2) 0.4084(3) 0.7509(8) 0.029(2) Uani 1 1 d .
C56 C 0.2576(3) 0.3620(3) 0.7871(9) 0.034(3) Uani 1 1 d .
H56 H 0.2556 0.3372 0.7349 0.041 Uiso 1 1 calc R
C57 C 0.2619(3) 0.3528(4) 0.9015(9) 0.044(3) Uani 1 1 d .
H57 H 0.2622 0.3215 0.9267 0.052 Uiso 1 1 calc R
C58 C 0.2655(3) 0.3877(4) 0.9773(10) 0.051(3) Uani 1 1 d .
H58 H 0.2694 0.3807 1.0542 0.062 Uiso 1 1 calc R
C59 C 0.2635(3) 0.4336(4) 0.9417(9) 0.046(3) Uani 1 1 d .
H59 H 0.2652 0.4580 0.9951 0.055 Uiso 1 1 calc R
C60 C 0.2591(3) 0.4443(4) 0.8309(8) 0.032(3) Uani 1 1 d .
N1 N 0.1181(2) 0.2523(3) 0.0018(7) 0.042(2) Uani 1 1 d .
C61 C 0.0959(3) 0.2097(4) 0.0331(11) 0.055(4) Uani 1 1 d .
H61A H 0.1114 0.1831 0.0494 0.066 Uiso 1 1 calc R
H61B H 0.0838 0.2170 0.1024 0.066 Uiso 1 1 calc R
C62 C 0.0696(3) 0.1949(4) -0.0552(11) 0.059(4) Uani 1 1 d .
H62A H 0.0527 0.2202 -0.0671 0.071 Uiso 1 1 calc R
H62B H 0.0812 0.1896 -0.1265 0.071 Uiso 1 1 calc R
C63 C 0.0510(4) 0.1510(5) -0.0232(16) 0.090(6) Uani 1 1 d .
H63A H 0.0412 0.1553 0.0515 0.108 Uiso 1 1 calc R
H63B H 0.0677 0.1251 -0.0179 0.108 Uiso 1 1 calc R
C64 C 0.0222(4) 0.1378(5) -0.1058(17) 0.103(6) Uani 1 1 d .
H64A H 0.0051 0.1628 -0.1095 0.155 Uiso 1 1 calc R
H64B H 0.0113 0.1090 -0.0812 0.155 Uiso 1 1 calc R
H64C H 0.0316 0.1331 -0.1798 0.155 Uiso 1 1 calc R
C65 C 0.1402(3) 0.2413(4) -0.0956(9) 0.043(3) Uani 1 1 d .
H65A H 0.1538 0.2693 -0.1129 0.052 Uiso 1 1 calc R
H65B H 0.1249 0.2349 -0.1613 0.052 Uiso 1 1 calc R
C66 C 0.1649(3) 0.2002(4) -0.0804(10) 0.051(3) Uani 1 1 d .
H66A H 0.1519 0.1707 -0.0809 0.061 Uiso 1 1 calc R
H66B H 0.1775 0.2029 -0.0077 0.061 Uiso 1 1 calc R
C67 C 0.1908(3) 0.2000(4) -0.1763(9) 0.049(3) Uani 1 1 d .
H67A H 0.2015 0.1688 -0.1802 0.058 Uiso 1 1 calc R
H67B H 0.1781 0.2056 -0.2479 0.058 Uiso 1 1 calc R
C68 C 0.2188(3) 0.2363(4) -0.1622(10) 0.051(3) Uani 1 1 d .
H68A H 0.2084 0.2673 -0.1575 0.076 Uiso 1 1 calc R
H68B H 0.2338 0.2352 -0.2263 0.076 Uiso 1 1 calc R
H68C H 0.2324 0.2300 -0.0936 0.076 Uiso 1 1 calc R
C69 C 0.1396(3) 0.2627(4) 0.1063(9) 0.048(3) Uani 1 1 d .
H69A H 0.1518 0.2339 0.1295 0.057 Uiso 1 1 calc R
H69B H 0.1239 0.2711 0.1667 0.057 Uiso 1 1 calc R
C70 C 0.1662(3) 0.3019(4) 0.0954(9) 0.049(3) Uani 1 1 d .
H70A H 0.1814 0.2952 0.0326 0.058 Uiso 1 1 calc R
H70B H 0.1544 0.3318 0.0804 0.058 Uiso 1 1 calc R
C71 C 0.1873(3) 0.3049(4) 0.2039(9) 0.043(3) Uani 1 1 d .
H71A H 0.2010 0.2760 0.2132 0.052 Uiso 1 1 calc R
H71B H 0.1715 0.3068 0.2670 0.052 Uiso 1 1 calc R
C72 C 0.2117(3) 0.3471(4) 0.2084(11) 0.058(4) Uani 1 1 d .
H72A H 0.2301 0.3425 0.1554 0.087 Uiso 1 1 calc R
H72B H 0.2218 0.3502 0.2840 0.087 Uiso 1 1 calc R
H72C H 0.1989 0.3753 0.1886 0.087 Uiso 1 1 calc R
C73 C 0.0963(3) 0.2937(4) -0.0312(10) 0.043(3) Uani 1 1 d .
H73A H 0.0839 0.2861 -0.1022 0.051 Uiso 1 1 calc R
H73B H 0.1119 0.3200 -0.0464 0.051 Uiso 1 1 calc R
C74 C 0.0700(3) 0.3102(4) 0.0520(11) 0.058(4) Uani 1 1 d .
H74A H 0.0538 0.2845 0.0668 0.069 Uiso 1 1 calc R
H74B H 0.0820 0.3183 0.1234 0.069 Uiso 1 1 calc R
C75 C 0.0502(3) 0.3512(5) 0.0112(13) 0.070(4) Uani 1 1 d .
H75A H 0.0394 0.3436 -0.0623 0.084 Uiso 1 1 calc R
H75B H 0.0663 0.3773 0.0002 0.084 Uiso 1 1 calc R
C76 C 0.0225(3) 0.3668(5) 0.0895(13) 0.080(5) Uani 1 1 d .
H76A H 0.0048 0.3427 0.0934 0.120 Uiso 1 1 calc R
H76B H 0.0121 0.3958 0.0616 0.120 Uiso 1 1 calc R
H76C H 0.0327 0.3721 0.1642 0.120 Uiso 1 1 calc R
P1 P 1.0000 0.0000 0.5000 0.056(3) Uani 0.50 2 d SP
F1 F 1.0118(9) 0.0166(8) 0.607(2) 0.197(14) Uani 0.50 1 d P
F2 F 0.9609(5) 0.0122(5) 0.561(2) 0.157(11) Uani 0.50 1 d P
F3 F 0.9988(5) 0.0498(6) 0.443(2) 0.127(8) Uani 0.50 1 d P
P2 P 0.0000 0.4858(3) 0.7500 0.052(3) Uani 0.50 2 d SP
F4 F 0.0133(5) 0.4470(7) 0.8217(19) 0.129(8) Uani 0.50 1 d P
F5 F 0.0295(5) 0.4889(5) 0.665(2) 0.135(10) Uani 0.50 1 d P
F6 F -0.0135(5) 0.5221(7) 0.679(2) 0.135(8) Uani 0.50 1 d P

loop_
_atom_site_aniso_label
_atom_site_aniso_U_11
_atom_site_aniso_U_22
_atom_site_aniso_U_33
_atom_site_aniso_U_23
_atom_site_aniso_U_13
_atom_site_aniso_U_12
Br1 0.0405(9) 0.0165(7) 0.0557(10) -0.0089(7) 0.0099(7) -0.0005(7)
Cu1 0.0476(9) 0.0186(7) 0.0387(8) 0.0026(6) 0.0063(6) 0.0006(6)
Cu2 0.0406(8) 0.0284(8) 0.0383(8) 0.0065(6) 0.0013(6) -0.0092(6)
Cu3 0.0459(9) 0.0317(8) 0.0393(8) 0.0015(6) 0.0072(6) 0.0124(7)
S1 0.0371(16) 0.0220(14) 0.0386(16) 0.0028(12) 0.0069(13) 0.0031(12)
S2 0.0394(16) 0.0186(13) 0.0360(16) 0.0039(11) 0.0045(12) -0.0016(12)
S3 0.0391(15) 0.0146(12) 0.0305(15) -0.0007(11) 0.0054(12) -0.0013(11)
C1 0.039(6) 0.030(6) 0.035(6) -0.002(5) 0.011(5) 0.000(5)
C2 0.047(7) 0.020(6) 0.040(7) -0.011(5) 0.005(6) 0.003(5)
C3 0.044(7) 0.025(6) 0.044(7) -0.005(5) 0.005(6) 0.009(5)
C4 0.058(9) 0.046(8) 0.067(9) -0.021(7) 0.013(7) 0.016(7)
C5 0.064(10) 0.056(9) 0.103(12) -0.047(9) 0.024(9) -0.011(8)
C6 0.069(10) 0.052(9) 0.116(13) -0.047(9) 0.028(9) -0.011(7)
C7 0.059(8) 0.024(6) 0.065(9) 0.003(6) 0.015(7) 0.005(6)
C8 0.046(8) 0.036(7) 0.091(11) -0.014(7) 0.025(8) -0.008(6)
C9 0.055(8) 0.014(6) 0.065(9) 0.002(6) 0.028(7) 0.004(5)
C10 0.092(12) 0.040(8) 0.084(12) 0.019(8) 0.047(10) 0.015(8)
C11 0.126(16) 0.036(8) 0.098(14) 0.028(9) 0.089(12) 0.027(9)
C12 0.102(12) 0.038(8) 0.052(8) 0.021(6) 0.032(8) 0.042(8)
C13 0.067(9) 0.013(6) 0.066(9) 0.019(6) 0.037(7) 0.026(6)
C14 0.055(8) 0.011(5) 0.044(7) 0.007(5) 0.013(6) 0.004(5)
C15 0.046(7) 0.030(6) 0.028(6) 0.000(5) 0.002(5) 0.005(5)
C16 0.045(7) 0.026(6) 0.019(5) -0.005(5) 0.000(5) 0.012(5)
C17 0.049(8) 0.031(6) 0.041(7) -0.006(5) 0.001(6) 0.026(6)
C18 0.036(7) 0.065(9) 0.062(9) -0.020(7) -0.009(6) 0.022(7)
C19 0.049(8) 0.033(7) 0.065(9) -0.018(6) 0.003(6) 0.008(6)
C20 0.049(8) 0.026(6) 0.054(8) -0.016(5) 0.010(6) 0.000(6)
C21 0.036(6) 0.024(5) 0.017(5) 0.005(4) 0.008(4) 0.009(5)
C22 0.057(8) 0.024(6) 0.034(7) 0.003(5) 0.014(6) 0.003(6)
C23 0.069(9) 0.034(7) 0.043(7) 0.003(6) 0.006(6) -0.020(6)
C24 0.120(14) 0.046(9) 0.035(8) -0.017(7) 0.010(8) -0.027(9)
C25 0.124(14) 0.041(9) 0.044(9) -0.023(7) 0.024(9) -0.021(9)
C26 0.090(11) 0.027(7) 0.063(9) -0.008(6) 0.027(8) 0.004(7)
C27 0.077(9) 0.032(7) 0.033(7) 0.001(5) 0.022(6) -0.006(6)
C28 0.061(8) 0.025(6) 0.036(7) 0.004(5) 0.023(6) 0.013(6)
C29 0.050(7) 0.018(5) 0.031(6) 0.000(5) 0.013(5) 0.000(5)
C30 0.045(7) 0.027(6) 0.059(8) 0.012(6) 0.008(6) 0.017(5)
C31 0.060(8) 0.022(6) 0.051(8) 0.013(5) 0.009(6) 0.002(6)
C32 0.047(7) 0.029(6) 0.044(7) 0.004(5) 0.015(6) -0.001(5)
C33 0.046(7) 0.011(5) 0.039(7) 0.007(5) 0.007(5) -0.001(5)
C34 0.039(6) 0.006(5) 0.033(6) 0.005(4) 0.007(5) -0.006(4)
C35 0.044(7) 0.020(6) 0.029(6) 0.002(4) 0.008(5) -0.006(5)
C36 0.039(7) 0.030(6) 0.027(6) 0.006(5) 0.006(5) 0.008(5)
C37 0.055(8) 0.031(6) 0.044(7) 0.010(5) 0.017(6) -0.005(6)
C38 0.035(7) 0.054(9) 0.059(8) 0.008(6) 0.016(6) 0.000(6)
C39 0.038(7) 0.028(7) 0.053(8) -0.001(5) 0.018(6) -0.001(5)
C40 0.051(7) 0.025(6) 0.031(6) 0.003(5) 0.010(5) 0.007(5)
C41 0.032(6) 0.017(5) 0.021(5) 0.005(4) 0.005(4) -0.010(4)
C42 0.043(7) 0.017(5) 0.025(6) 0.003(4) 0.003(5) -0.001(5)
C43 0.045(7) 0.024(6) 0.032(6) 0.006(5) 0.002(5) -0.006(5)
C44 0.044(7) 0.041(7) 0.043(7) 0.011(6) 0.001(6) -0.011(6)
C45 0.061(8) 0.040(7) 0.041(7) -0.007(6) 0.001(6) -0.029(6)
C46 0.065(8) 0.019(6) 0.043(7) 0.001(5) 0.004(6) -0.012(6)
C47 0.055(7) 0.017(6) 0.029(6) -0.003(5) 0.004(5) -0.004(5)
C48 0.069(8) 0.021(6) 0.016(6) 0.001(4) 0.003(5) -0.004(5)
C49 0.051(7) 0.021(6) 0.032(6) -0.001(5) 0.007(5) 0.004(5)
C50 0.066(9) 0.022(6) 0.035(7) -0.006(5) 0.013(6) 0.002(6)
C51 0.060(9) 0.033(7) 0.053(8) -0.011(6) 0.009(7) 0.014(6)
C52 0.045(7) 0.019(6) 0.049(7) -0.003(5) 0.001(6) 0.009(5)
C53 0.046(7) 0.007(5) 0.037(6) 0.001(4) 0.002(5) 0.004(5)
C54 0.043(7) 0.010(5) 0.026(6) 0.006(4) 0.006(5) -0.001(4)
C55 0.030(6) 0.021(6) 0.035(6) 0.005(5) 0.005(5) -0.005(5)
C56 0.042(7) 0.018(6) 0.042(7) 0.007(5) 0.007(5) 0.002(5)
C57 0.053(8) 0.039(7) 0.038(7) 0.027(6) -0.001(6) 0.002(6)
C58 0.063(9) 0.050(8) 0.041(7) 0.013(7) 0.003(6) -0.012(7)
C59 0.059(8) 0.050(8) 0.029(7) -0.003(6) 0.011(6) -0.015(6)
C60 0.042(7) 0.032(6) 0.025(6) 0.002(5) 0.009(5) -0.008(5)
N1 0.041(6) 0.046(6) 0.039(6) 0.011(5) 0.011(4) 0.003(5)
C61 0.039(7) 0.044(8) 0.084(10) 0.032(7) 0.021(7) 0.005(6)
C62 0.060(9) 0.043(8) 0.076(10) 0.023(7) 0.008(7) -0.001(7)
C63 0.061(10) 0.045(9) 0.165(17) 0.039(10) 0.035(11) 0.012(8)
C64 0.056(10) 0.034(9) 0.22(2) 0.012(10) 0.016(12) -0.013(7)
C65 0.045(7) 0.044(8) 0.041(7) 0.008(6) 0.011(6) 0.003(6)
C66 0.062(8) 0.043(7) 0.048(8) 0.023(6) 0.010(6) 0.018(6)
C67 0.053(8) 0.049(8) 0.045(8) 0.016(6) 0.018(6) 0.010(6)
C68 0.051(8) 0.059(9) 0.043(8) 0.020(6) 0.013(6) 0.000(6)
C69 0.058(8) 0.045(8) 0.041(7) 0.016(6) 0.020(6) 0.008(6)
C70 0.061(8) 0.047(8) 0.039(7) 0.012(6) 0.018(6) -0.001(6)
C71 0.045(7) 0.033(7) 0.051(8) -0.004(6) 0.009(6) 0.004(5)
C72 0.057(8) 0.061(9) 0.057(9) -0.001(7) 0.016(7) -0.013(7)
C73 0.037(7) 0.037(7) 0.054(8) 0.023(6) 0.008(6) 0.009(5)
C74 0.060(9) 0.044(8) 0.070(9) 0.018(7) 0.024(7) 0.006(7)
C75 0.061(9) 0.055(9) 0.094(12) 0.013(8) 0.014(8) 0.006(7)
C76 0.068(10) 0.041(8) 0.134(14) 0.002(8) 0.059(9) 0.016(7)
P1 0.063(7) 0.015(5) 0.087(9) 0.006(5) -0.031(6) -0.011(5)
F1 0.34(4) 0.080(17) 0.16(2) 0.035(16) -0.04(3) 0.12(2)
F2 0.126(18) 0.009(8) 0.33(3) 0.034(12) -0.11(2) -0.020(10)
F3 0.115(16) 0.037(10) 0.22(2) 0.024(12) -0.049(15) 0.001(10)
P2 0.043(6) 0.024(5) 0.089(8) 0.000 -0.014(5) 0.000
F4 0.099(16) 0.109(16) 0.18(2) 0.064(14) 0.064(14) 0.043(12)
F5 0.160(19) 0.030(9) 0.22(2) -0.020(12) 0.137(18) -0.028(11)
F6 0.107(17) 0.090(16) 0.21(3) 0.029(15) 0.020(15) 0.016(13)

loop_
_atom_type_symbol
_atom_type_description
_atom_type_scat_dispersion_real
_atom_type_scat_dispersion_imag
_atom_type_scat_source
C C 0.0033 0.0016 'International Tables Vol C Tables 4.2.6.8 and 6.1.1.4'
H H 0.0000 0.0000 'International Tables Vol C Tables 4.2.6.8 and 6.1.1.4'
N N 0.0061 0.0033 'International Tables Vol C Tables 4.2.6.8 and 6.1.1.4'
S S 0.1246 0.1234 'International Tables Vol C Tables 4.2.6.8 and 6.1.1.4'
Cu Cu 0.3201 1.2651 'International Tables Vol C Tables 4.2.6.8 and 6.1.1.4'
Br Br -0.2901 2.4595 'International Tables Vol C Tables 4.2.6.8 and 6.1.1.4'
P P 0.1023 0.0942 'International Tables Vol C Tables 4.2.6.8 and 6.1.1.4'
F F 0.0171 0.0103 'International Tables Vol C Tables 4.2.6.8 and 6.1.1.4'

loop_
_geom_angle_atom_site_label_1
_geom_angle_atom_site_label_2
_geom_angle_atom_site_label_3
_geom_angle
_geom_angle_site_symmetry_1
_geom_angle_site_symmetry_3
S2 Cu1 S1 171.98(12) . .
S2 Cu1 Cu3 138.00(9) . 7_556
S1 Cu1 Cu3 46.85(8) . 7_556
S2 Cu1 Cu2 46.57(8) . .
S1 Cu1 Cu2 140.43(9) . .
Cu3 Cu1 Cu2 117.09(6) 7_556 .
S2 Cu2 S3 167.06(12) . .
S2 Cu2 Cu1 46.17(8) . .
S3 Cu2 Cu1 145.51(9) . .
S1 Cu3 S3 165.65(12) 7_556 .
S1 Cu3 Cu1 46.66(8) 7_556 7_556
S3 Cu3 Cu1 147.07(9) . 7_556
C1 S1 Cu1 109.6(3) . .
C1 S1 Cu3 112.0(4) . 7_556
Cu1 S1 Cu3 86.49(11) . 7_556
C21 S2 Cu1 111.4(3) . .
C21 S2 Cu2 112.3(3) . .
Cu1 S2 Cu2 87.26(11) . .
C41 S3 Cu3 104.0(3) . .
C41 S3 Cu2 104.0(3) . .
Cu3 S3 Cu2 90.46(10) . .
C14 C1 C2 105.6(9) . .
C14 C1 C15 103.4(8) . .
C2 C1 C15 105.8(8) . .
C14 C1 S1 119.2(8) . .
C2 C1 S1 111.1(7) . .
C15 C1 S1 110.7(7) . .
C3 C2 C7 121.3(10) . .
C3 C2 C1 126.1(10) . .
C7 C2 C1 112.5(9) . .
C2 C3 C4 119.1(11) . .
C2 C3 H3 120.5 . .
C4 C3 H3 120.5 . .
C5 C4 C3 119.4(11) . .
C5 C4 H4 120.3 . .
C3 C4 H4 120.3 . .
C6 C5 C4 121.1(12) . .
C6 C5 H5 119.4 . .
C4 C5 H5 119.4 . .
C5 C6 C7 120.9(13) . .
C5 C6 H6 119.5 . .
C7 C6 H6 119.5 . .
C6 C7 C2 118.1(11) . .
C6 C7 C8 128.0(12) . .
C2 C7 C8 113.8(10) . .
C9 C8 C7 107.2(11) . .
C9 C8 C20 104.8(10) . .
C7 C8 C20 107.8(10) . .
C9 C8 H8 112.2 . .
C7 C8 H8 112.2 . .
C20 C8 H8 112.2 . .
C10 C9 C14 119.6(13) . .
C10 C9 C8 126.8(13) . .
C14 C9 C8 113.6(10) . .
C11 C10 C9 121.3(15) . .
C11 C10 H10 119.4 . .
C9 C10 H10 119.4 . .
C10 C11 C12 120.2(14) . .
C10 C11 H11 119.9 . .
C12 C11 H11 119.9 . .
C11 C12 C13 119.9(14) . .
C11 C12 H12 120.1 . .
C13 C12 H12 120.1 . .
C14 C13 C12 119.6(13) . .
C14 C13 H13 120.2 . .
C12 C13 H13 120.2 . .
C13 C14 C9 119.4(10) . .
C13 C14 C1 128.1(10) . .
C9 C14 C1 112.4(10) . .
C16 C15 C20 120.0(10) . .
C16 C15 C1 127.1(10) . .
C20 C15 C1 112.7(9) . .
C15 C16 C17 118.4(10) . .
C15 C16 H16 120.8 . .
C17 C16 H16 120.8 . .
C18 C17 C16 120.4(10) . .
C18 C17 H17 119.8 . .
C16 C17 H17 119.8 . .
C19 C18 C17 120.5(11) . .
C19 C18 H18 119.8 . .
C17 C18 H18 119.8 . .
C20 C19 C18 119.3(12) . .
C20 C19 H19 120.3 . .
C18 C19 H19 120.3 . .
C19 C20 C15 121.2(10) . .
C19 C20 C8 126.1(11) . .
C15 C20 C8 112.7(10) . .
C34 C21 C22 106.1(8) . .
C34 C21 C35 104.1(8) . .
C22 C21 C35 105.5(8) . .
C34 C21 S2 118.2(7) . .
C22 C21 S2 110.6(7) . .
C35 C21 S2 111.4(7) . .
C23 C22 C27 121.9(11) . .
C23 C22 C21 126.4(10) . .
C27 C22 C21 111.6(10) . .
C22 C23 C24 118.8(13) . .
C22 C23 H23 120.6 . .
C24 C23 H23 120.6 . .
C25 C24 C23 119.4(14) . .
C25 C24 H24 120.3 . .
C23 C24 H24 120.3 . .
C26 C25 C24 121.8(12) . .
C26 C25 H25 119.1 . .
C24 C25 H25 119.1 . .
C25 C26 C27 119.7(13) . .
C25 C26 H26 120.1 . .
C27 C26 H26 120.1 . .
C22 C27 C26 118.3(12) . .
C22 C27 C28 115.8(10) . .
C26 C27 C28 125.9(12) . .
C27 C28 C29 105.3(9) . .
C27 C28 C40 107.2(9) . .
C29 C28 C40 103.8(8) . .
C27 C28 H28 113.3 . .
C29 C28 H28 113.3 . .
C40 C28 H28 113.3 . .
C30 C29 C34 121.3(9) . .
C30 C29 C28 125.2(10) . .
C34 C29 C28 113.4(9) . .
C29 C30 C31 118.7(10) . .
C29 C30 H30 120.6 . .
C31 C30 H30 120.6 . .
C32 C31 C30 119.1(10) . .
C32 C31 H31 120.5 . .
C30 C31 H31 120.5 . .
C33 C32 C31 122.1(10) . .
C33 C32 H32 118.9 . .
C31 C32 H32 118.9 . .
C32 C33 C34 119.9(10) . .
C32 C33 H33 120.1 . .
C34 C33 H33 120.1 . .
C33 C34 C29 118.8(9) . .
C33 C34 C21 128.4(9) . .
C29 C34 C21 112.7(8) . .
C36 C35 C40 119.2(10) . .
C36 C35 C21 127.1(9) . .
C40 C35 C21 113.4(9) . .
C35 C36 C37 120.0(10) . .
C35 C36 H36 120.0 . .
C37 C36 H36 120.0 . .
C38 C37 C36 119.6(10) . .
C38 C37 H37 120.2 . .
C36 C37 H37 120.2 . .
C39 C38 C37 120.1(11) . .
C39 C38 H38 120.0 . .
C37 C38 H38 120.0 . .
C38 C39 C40 120.3(10) . .
C38 C39 H39 119.8 . .
C40 C39 H39 119.8 . .
C35 C40 C39 120.7(10) . .
C35 C40 C28 113.1(9) . .
C39 C40 C28 126.1(10) . .
C54 C41 C42 107.0(7) . .
C54 C41 C55 103.8(7) . .
C42 C41 C55 103.8(7) . .
C54 C41 S3 112.2(7) . .
C42 C41 S3 111.1(6) . .
C55 C41 S3 118.0(6) . .
C43 C42 C47 118.5(9) . .
C43 C42 C41 127.7(9) . .
C47 C42 C41 113.8(9) . .
C42 C43 C44 120.5(10) . .
C42 C43 H43 119.7 . .
C44 C43 H43 119.7 . .
C45 C44 C43 120.3(11) . .
C45 C44 H44 119.9 . .
C43 C44 H44 119.9 . .
C44 C45 C46 119.7(10) . .
C44 C45 H45 120.1 . .
C46 C45 H45 120.1 . .
C47 C46 C45 119.7(10) . .
C47 C46 H46 120.2 . .
C45 C46 H46 120.2 . .
C46 C47 C42 121.3(10) . .
C46 C47 C48 126.1(9) . .
C42 C47 C48 112.5(9) . .
C49 C48 C60 106.5(8) . .
C49 C48 C47 108.2(8) . .
C60 C48 C47 103.8(8) . .
C49 C48 H48 112.6 . .
C60 C48 H48 112.6 . .
C47 C48 H48 112.6 . .
C50 C49 C54 120.2(10) . .
C50 C49 C48 126.4(10) . .
C54 C49 C48 113.2(9) . .
C51 C50 C49 119.4(10) . .
C51 C50 H50 120.3 . .
C49 C50 H50 120.3 . .
C50 C51 C52 121.2(11) . .
C50 C51 H51 119.4 . .
C52 C51 H51 119.4 . .
C53 C52 C51 119.6(11) . .
C53 C52 H52 120.2 . .
C51 C52 H52 120.2 . .
C54 C53 C52 119.7(9) . .
C54 C53 H53 120.2 . .
C52 C53 H53 120.2 . .
C53 C54 C49 119.9(9) . .
C53 C54 C41 126.5(8) . .
C49 C54 C41 113.5(9) . .
C56 C55 C60 119.0(9) . .
C56 C55 C41 127.8(9) . .
C60 C55 C41 113.2(8) . .
C55 C56 C57 118.8(10) . .
C55 C56 H56 120.6 . .
C57 C56 H56 120.6 . .
C58 C57 C56 121.6(10) . .
C58 C57 H57 119.2 . .
C56 C57 H57 119.2 . .
C57 C58 C59 119.5(11) . .
C57 C58 H58 120.3 . .
C59 C58 H58 120.3 . .
C60 C59 C58 121.0(11) . .
C60 C59 H59 119.5 . .
C58 C59 H59 119.5 . .
C59 C60 C55 120.0(10) . .
C59 C60 C48 127.1(10) . .
C55 C60 C48 112.8(8) . .
C73 N1 C65 107.0(8) . .
C73 N1 C69 110.8(9) . .
C65 N1 C69 111.7(9) . .
C73 N1 C61 111.9(8) . .
C65 N1 C61 110.8(9) . .
C69 N1 C61 104.7(8) . .
C62 C61 N1 115.1(9) . .
C62 C61 H61A 108.5 . .
N1 C61 H61A 108.5 . .
C62 C61 H61B 108.5 . .
N1 C61 H61B 108.5 . .
H61A C61 H61B 107.5 . .
C63 C62 C61 112.3(12) . .
C63 C62 H62A 109.1 . .
C61 C62 H62A 109.1 . .
C63 C62 H62B 109.1 . .
C61 C62 H62B 109.1 . .
H62A C62 H62B 107.9 . .
C62 C63 C64 113.2(13) . .
C62 C63 H63A 108.9 . .
C64 C63 H63A 108.9 . .
C62 C63 H63B 108.9 . .
C64 C63 H63B 108.9 . .
H63A C63 H63B 107.7 . .
C63 C64 H64A 109.5 . .
C63 C64 H64B 109.5 . .
H64A C64 H64B 109.5 . .
C63 C64 H64C 109.5 . .
H64A C64 H64C 109.5 . .
H64B C64 H64C 109.5 . .
N1 C65 C66 116.3(9) . .
N1 C65 H65A 108.2 . .
C66 C65 H65A 108.2 . .
N1 C65 H65B 108.2 . .
C66 C65 H65B 108.2 . .
H65A C65 H65B 107.4 . .
C65 C66 C67 109.7(9) . .
C65 C66 H66A 109.7 . .
C67 C66 H66A 109.7 . .
C65 C66 H66B 109.7 . .
C67 C66 H66B 109.7 . .
H66A C66 H66B 108.2 . .
C68 C67 C66 113.4(10) . .
C68 C67 H67A 108.9 . .
C66 C67 H67A 108.9 . .
C68 C67 H67B 108.9 . .
C66 C67 H67B 108.9 . .
H67A C67 H67B 107.7 . .
C67 C68 H68A 109.5 . .
C67 C68 H68B 109.5 . .
H68A C68 H68B 109.5 . .
C67 C68 H68C 109.5 . .
H68A C68 H68C 109.5 . .
H68B C68 H68C 109.5 . .
N1 C69 C70 115.6(9) . .
N1 C69 H69A 108.4 . .
C70 C69 H69A 108.4 . .
N1 C69 H69B 108.4 . .
C70 C69 H69B 108.4 . .
H69A C69 H69B 107.5 . .
C71 C70 C69 108.6(9) . .
C71 C70 H70A 110.0 . .
C69 C70 H70A 110.0 . .
C71 C70 H70B 110.0 . .
C69 C70 H70B 110.0 . .
H70A C70 H70B 108.4 . .
C70 C71 C72 113.1(10) . .
C70 C71 H71A 109.0 . .
C72 C71 H71A 109.0 . .
C70 C71 H71B 109.0 . .
C72 C71 H71B 109.0 . .
H71A C71 H71B 107.8 . .
C71 C72 H72A 109.5 . .
C71 C72 H72B 109.5 . .
H72A C72 H72B 109.5 . .
C71 C72 H72C 109.5 . .
H72A C72 H72C 109.5 . .
H72B C72 H72C 109.5 . .
N1 C73 C74 117.3(9) . .
N1 C73 H73A 108.0 . .
C74 C73 H73A 108.0 . .
N1 C73 H73B 108.0 . .
C74 C73 H73B 108.0 . .
H73A C73 H73B 107.2 . .
C75 C74 C73 112.6(10) . .
C75 C74 H74A 109.1 . .
C73 C74 H74A 109.1 . .
C75 C74 H74B 109.1 . .
C73 C74 H74B 109.1 . .
H74A C74 H74B 107.8 . .
C74 C75 C76 113.8(12) . .
C74 C75 H75A 108.8 . .
C76 C75 H75A 108.8 . .
C74 C75 H75B 108.8 . .
C76 C75 H75B 108.8 . .
H75A C75 H75B 107.7 . .
C75 C76 H76A 109.5 . .
C75 C76 H76B 109.5 . .
H76A C76 H76B 109.5 . .
C75 C76 H76C 109.5 . .
H76A C76 H76C 109.5 . .
H76B C76 H76C 109.5 . .
F1 P1 F1 180(4) 5_756 .
F1 P1 F3 95.1(12) 5_756 5_756
F1 P1 F3 84.9(12) . 5_756
F1 P1 F3 84.9(12) 5_756 .
F1 P1 F3 95.1(12) . .
F3 P1 F3 180.0(5) 5_756 .
F1 P1 F2 100.3(15) 5_756 .
F1 P1 F2 79.7(15) . .
F3 P1 F2 90.9(10) 5_756 .
F3 P1 F2 89.1(10) . .
F1 P1 F2 79.7(15) 5_756 5_756
F1 P1 F2 100.3(15) . 5_756
F3 P1 F2 89.1(10) 5_756 5_756
F3 P1 F2 90.9(10) . 5_756
F2 P1 F2 180.0(7) . 5_756
F6 P2 F6 87(2) 2_556 .
F6 P2 F4 178.2(15) 2_556 2_556
F6 P2 F4 95.0(13) . 2_556
F6 P2 F4 95.0(13) 2_556 .
F6 P2 F4 178.2(15) . .
F4 P2 F4 83(2) 2_556 .
F6 P2 F5 94.8(12) 2_556 .
F6 P2 F5 80.3(12) . .
F4 P2 F5 85.1(10) 2_556 .
F4 P2 F5 99.9(11) . .
F6 P2 F5 80.3(12) 2_556 2_556
F6 P2 F5 94.8(12) . 2_556
F4 P2 F5 99.9(11) 2_556 2_556
F4 P2 F5 85.1(10) . 2_556
F5 P2 F5 173.4(13) . 2_556

loop_
_geom_bond_atom_site_label_1
_geom_bond_atom_site_label_2
_geom_bond_distance
_geom_bond_site_symmetry_2
Cu1 S2 2.150(3) .
Cu1 S1 2.161(3) .
Cu1 Cu3 2.9653(18) 7_556
Cu1 Cu2 2.9775(18) .
Cu2 S2 2.165(3) .
Cu2 S3 2.178(3) .
Cu3 S1 2.167(3) 7_556
Cu3 S3 2.176(3) .
Cu3 Cu1 2.9653(18) 7_556
S1 C1 1.824(11) .
S1 Cu3 2.167(3) 7_556
S2 C21 1.843(9) .
S3 C41 1.842(9) .
C1 C14 1.532(14) .
C1 C2 1.545(14) .
C1 C15 1.574(14) .
C2 C3 1.372(14) .
C2 C7 1.416(15) .
C3 C4 1.420(15) .
C3 H3 0.9500 .
C4 C5 1.394(17) .
C4 H4 0.9500 .
C5 C6 1.357(17) .
C5 H5 0.9500 .
C6 C7 1.405(17) .
C6 H6 0.9500 .
C7 C8 1.489(16) .
C8 C9 1.480(17) .
C8 C20 1.539(16) .
C8 H8 1.0000 .
C9 C10 1.380(17) .
C9 C14 1.431(15) .
C10 C11 1.36(2) .
C10 H10 0.9500 .
C11 C12 1.40(2) .
C11 H11 0.9500 .
C12 C13 1.415(16) .
C12 H12 0.9500 .
C13 C14 1.377(16) .
C13 H13 0.9500 .
C15 C16 1.382(14) .
C15 C20 1.409(15) .
C16 C17 1.418(14) .
C16 H16 0.9500 .
C17 C18 1.388(16) .
C17 H17 0.9500 .
C18 C19 1.386(16) .
C18 H18 0.9500 .
C19 C20 1.369(15) .
C19 H19 0.9500 .
C21 C34 1.523(13) .
C21 C22 1.543(14) .
C21 C35 1.567(14) .
C22 C23 1.378(15) .
C22 C27 1.395(16) .
C23 C24 1.423(16) .
C23 H23 0.9500 .
C24 C25 1.38(2) .
C24 H24 0.9500 .
C25 C26 1.369(19) .
C25 H25 0.9500 .
C26 C27 1.425(16) .
C26 H26 0.9500 .
C27 C28 1.487(16) .
C28 C29 1.533(14) .
C28 C40 1.537(14) .
C28 H28 1.0000 .
C29 C30 1.395(14) .
C29 C34 1.414(14) .
C30 C31 1.408(15) .
C30 H30 0.9500 .
C31 C32 1.387(15) .
C31 H31 0.9500 .
C32 C33 1.379(14) .
C32 H32 0.9500 .
C33 C34 1.385(13) .
C33 H33 0.9500 .
C35 C36 1.375(13) .
C35 C40 1.384(14) .
C36 C37 1.409(14) .
C36 H36 0.9500 .
C37 C38 1.388(15) .
C37 H37 0.9500 .
C38 C39 1.359(15) .
C38 H38 0.9500 .
C39 C40 1.388(14) .
C39 H39 0.9500 .
C41 C54 1.532(13) .
C41 C42 1.537(13) .
C41 C55 1.544(13) .
C42 C43 1.389(14) .
C42 C47 1.395(13) .
C43 C44 1.396(14) .
C43 H43 0.9500 .
C44 C45 1.376(15) .
C44 H44 0.9500 .
C45 C46 1.397(15) .
C45 H45 0.9500 .
C46 C47 1.380(14) .
C46 H46 0.9500 .
C47 C48 1.540(14) .
C48 C49 1.503(15) .
C48 C60 1.508(13) .
C48 H48 1.0000 .
C49 C50 1.389(15) .
C49 C54 1.402(13) .
C50 C51 1.370(15) .
C50 H50 0.9500 .
C51 C52 1.393(15) .
C51 H51 0.9500 .
C52 C53 1.392(13) .
C52 H52 0.9500 .
C53 C54 1.384(13) .
C53 H53 0.9500 .
C55 C56 1.402(13) .
C55 C60 1.409(14) .
C56 C57 1.401(14) .
C56 H56 0.9500 .
C57 C58 1.357(16) .
C57 H57 0.9500 .
C58 C59 1.388(16) .
C58 H58 0.9500 .
C59 C60 1.368(14) .
C59 H59 0.9500 .
N1 C73 1.506(13) .
N1 C65 1.504(13) .
N1 C69 1.514(14) .
N1 C61 1.552(14) .
C61 C62 1.513(17) .
C61 H61A 0.9900 .
C61 H61B 0.9900 .
C62 C63 1.510(17) .
C62 H62A 0.9900 .
C62 H62B 0.9900 .
C63 C64 1.52(2) .
C63 H63A 0.9900 .
C63 H63B 0.9900 .
C64 H64A 0.9800 .
C64 H64B 0.9800 .
C64 H64C 0.9800 .
C65 C66 1.532(14) .
C65 H65A 0.9900 .
C65 H65B 0.9900 .
C66 C67 1.550(15) .
C66 H66A 0.9900 .
C66 H66B 0.9900 .
C67 C68 1.517(16) .
C67 H67A 0.9900 .
C67 H67B 0.9900 .
C68 H68A 0.9800 .
C68 H68B 0.9800 .
C68 H68C 0.9800 .
C69 C70 1.539(15) .
C69 H69A 0.9900 .
C69 H69B 0.9900 .
C70 C71 1.519(15) .
C70 H70A 0.9900 .
C70 H70B 0.9900 .
C71 C72 1.542(15) .
C71 H71A 0.9900 .
C71 H71B 0.9900 .
C72 H72A 0.9800 .
C72 H72B 0.9800 .
C72 H72C 0.9800 .
C73 C74 1.529(15) .
C73 H73A 0.9900 .
C73 H73B 0.9900 .
C74 C75 1.481(17) .
C74 H74A 0.9900 .
C74 H74B 0.9900 .
C75 C76 1.520(17) .
C75 H75A 0.9900 .
C75 H75B 0.9900 .
C76 H76A 0.9800 .
C76 H76B 0.9800 .
C76 H76C 0.9800 .
P1 F1 1.43(3) 5_756
P1 F1 1.43(3) .
P1 F3 1.586(17) 5_756
P1 F3 1.586(17) .
P1 F2 1.74(3) .
P1 F2 1.74(3) 5_756
P2 F6 1.44(2) 2_556
P2 F6 1.44(2) .
P2 F4 1.491(19) 2_556
P2 F4 1.491(19) .
P2 F5 1.565(16) .
P2 F5 1.565(16) 2_556
